data_2217382
loop_
_publ_author_name
'Avramovi\'c, Nata\<sa'
'Blacque, Olivier'
'Berke, Heinz'

_publ_section_title
;
 <i>trans</i>-Bis[1,2-bis(dimethylphosphino)ethane]bromidonitrosyltungsten(0)
;
_journal_coeditor_code YA2063
_journal_issue 1
_journal_name_full 'Acta Crystallographica Section E'
_journal_page_first m242
_journal_page_last m242
_journal_paper_doi 10.1107/S1600536807067189
_journal_volume 64
_journal_year 2008
_chemical_formula_iupac '[W Br (N O) (C6 H16 P2)2]'
_chemical_formula_moiety 'C12 H32 Br N O P4 W'
_chemical_formula_sum 'C12 H32 Br N O P4 W'
_chemical_formula_weight 594.01
_chemical_name_systematic
;
<i>trans</i>-Bis[1,2-bis(dimethylphosphino)ethane]bromidonitrosyltungsten(0)
;
_space_group_IT_number 14
_symmetry_cell_setting monoclinic
_symmetry_space_group_name_Hall '-P 2ybc'
_symmetry_space_group_name_H-M 'P 1 21/c 1'
_atom_sites_solution_hydrogens geom
_atom_sites_solution_primary direct
_atom_sites_solution_secondary difmap
_audit_creation_method 'WinGX routine CIF_UPDATE'
_cell_angle_alpha 90
_cell_angle_beta 130.639(14)
_cell_angle_gamma 90
_cell_formula_units_Z 2
_cell_length_a 8.8909(14)
_cell_length_b 12.5386(16)
_cell_length_c 12.823(2)
_cell_measurement_reflns_used 7998
_cell_measurement_temperature 183(2)
_cell_measurement_theta_max 30.3
_cell_measurement_theta_min 3.1
_cell_volume 1084.7(4)
_computing_cell_refinement 'IPDS Software (Stoe & Cie, 1999)'
_computing_data_collection 'IPDS Software (Stoe & Cie, 1999)'
_computing_data_reduction 'XRED (Stoe & Cie, 1999)'
_computing_molecular_graphics 'ORTEP-3 for Windows (Farrugia, 1997)'
_computing_publication_material
;
WinGX (Farrugia, 1999) and SHELXL97 (Sheldrick, 1997)
;
_computing_structure_refinement 'SHELXL97 (Sheldrick, 1997)'
_computing_structure_solution 'SHELXS97 (Sheldrick, 1997)'
_diffrn_ambient_temperature 183(2)
_diffrn_measured_fraction_theta_full 0.994
_diffrn_measured_fraction_theta_max 0.994
_diffrn_measurement_device_type 'Stoe IPDS'
_diffrn_measurement_method '\f rotation scan'
_diffrn_radiation_monochromator graphite
_diffrn_radiation_type MoK\a
_diffrn_radiation_wavelength 0.71073
_diffrn_reflns_av_R_equivalents 0.076
_diffrn_reflns_limit_h_max 8
_diffrn_reflns_limit_h_min -10
_diffrn_reflns_limit_k_max 14
_diffrn_reflns_limit_k_min 0
_diffrn_reflns_limit_l_max 15
_diffrn_reflns_limit_l_min 0
_diffrn_reflns_number 19322
_diffrn_reflns_theta_full 25.00
_diffrn_reflns_theta_max 25.0
_diffrn_reflns_theta_min 3.4
_diffrn_standards_decay_% 0
_diffrn_standards_interval_count 0
_diffrn_standards_number 201
_exptl_absorpt_coefficient_mu 7.46
_exptl_absorpt_correction_T_max 0.213
_exptl_absorpt_correction_T_min 0.086
_exptl_absorpt_correction_type numerical
_exptl_absorpt_process_details '(Coppens <i>et al.</i>,  1965)'
_exptl_crystal_colour yellow
_exptl_crystal_density_diffrn 1.819
_exptl_crystal_density_method 'not measured'
_exptl_crystal_description block
_exptl_crystal_F_000 576
_exptl_crystal_size_max 0.45
_exptl_crystal_size_mid 0.39
_exptl_crystal_size_min 0.28
_refine_diff_density_max 2.37
_refine_diff_density_min -1.59
_refine_ls_extinction_method none
_refine_ls_goodness_of_fit_ref 0.922
_refine_ls_hydrogen_treatment constr
_refine_ls_matrix_type full
_refine_ls_number_parameters 133
_refine_ls_number_reflns 1901
_refine_ls_number_restraints 45
_refine_ls_restrained_S_all 0.912
_refine_ls_R_factor_all 0.046
_refine_ls_R_factor_gt 0.034
_refine_ls_shift/su_max_lt 0.001
_refine_ls_shift/su_mean 0
_refine_ls_structure_factor_coef Fsqd
_refine_ls_weighting_details 'w = 1/[\s^2^(Fo^2^)+(0.0711P)^2^] where P=(Fo^2^+2Fc^2^)/3'
_refine_ls_weighting_scheme calc
_refine_ls_wR_factor_gt 0.086
_refine_ls_wR_factor_ref 0.089
_reflns_number_gt 1415
_reflns_number_total 1901
_reflns_threshold_expression I>2\s(I)
_cod_data_source_file ya2063.cif
_cod_data_source_block I
_cod_original_cell_volume 1084.8(4)
_cod_original_sg_symbol_H-M 'P 21/c'
_cod_database_code 2217382
_cod_database_fobs_code 2217382

loop_
_symmetry_equiv_pos_as_xyz
'x, y, z'
'-x, y+1/2, -z+1/2'
'-x, -y, -z'
'x, -y-1/2, z-1/2'

loop_
_atom_site_type_symbol
_atom_site_label
_atom_site_fract_x
_atom_site_fract_y
_atom_site_fract_z
_atom_site_U_iso_or_equiv
_atom_site_adp_type
_atom_site_calc_flag
_atom_site_refinement_flags
_atom_site_occupancy
_atom_site_disorder_assembly
_atom_site_disorder_group
W W1 0.5000 0.0000 0.5000 0.03782(16) Uani d S 1 . .
P P1 0.4214(3) 0.02436(17) 0.2816(2) 0.0576(5) Uani d . 1 . .
P P2 0.2435(3) -0.13470(15) 0.36543(19) 0.0493(4) Uani d . 1 . .
Br Br1 0.2422(4) 0.1376(2) 0.4403(3) 0.0554(6) Uani d P 0.50 . .
N N1 0.693(3) -0.0969(14) 0.5538(17) 0.056(4) Uani d P 0.50 . .
O O1 0.822(3) -0.1666(17) 0.590(2) 0.090(8) Uani d P 0.50 . .
C C1A 0.273(3) -0.0892(15) 0.1748(19) 0.065(2) Uani d PDU 0.483(11) A 1
H H1A1 0.2038 -0.0732 0.0792 0.085 Uiso calc PR 0.483(11) A 1
H H1A2 0.3570 -0.1507 0.2014 0.085 Uiso calc PR 0.483(11) A 1
C C2A 0.119(2) -0.1137(15) 0.1940(15) 0.065(2) Uani d PDU 0.483(11) A 1
H H2A1 0.0427 -0.1766 0.1415 0.085 Uiso calc PR 0.483(11) A 1
H H2A2 0.0284 -0.0543 0.1606 0.085 Uiso calc PR 0.483(11) A 1
C C3A 0.631(3) 0.0151(15) 0.286(2) 0.063(3) Uani d PD 0.483(11) A 1
H H3A1 0.5828 0.0085 0.1941 0.082 Uiso calc PR 0.483(11) A 1
H H3A2 0.7099 -0.0463 0.3387 0.082 Uiso calc PR 0.483(11) A 1
H H3A3 0.7112 0.0782 0.3279 0.082 Uiso calc PR 0.483(11) A 1
C C4A 0.292(3) 0.1405(15) 0.185(3) 0.063(3) Uani d PD 0.483(11) A 1
H H4A1 0.3818 0.2000 0.2248 0.082 Uiso calc PR 0.483(11) A 1
H H4A2 0.1867 0.1541 0.1856 0.082 Uiso calc PR 0.483(11) A 1
H H4A3 0.2384 0.1304 0.0921 0.082 Uiso calc PR 0.483(11) A 1
C C5A 0.322(3) -0.2708(16) 0.407(2) 0.063(3) Uani d PD 0.483(11) A 1
H H5A1 0.2086 -0.3167 0.3496 0.082 Uiso calc PR 0.483(11) A 1
H H5A2 0.3872 -0.2837 0.5015 0.082 Uiso calc PR 0.483(11) A 1
H H5A3 0.4120 -0.2851 0.3911 0.082 Uiso calc PR 0.483(11) A 1
C C6A 0.034(3) -0.1313(15) 0.3669(19) 0.063(3) Uani d PD 0.483(11) A 1
H H6A1 0.0018 -0.0586 0.3680 0.082 Uiso calc PR 0.483(11) A 1
H H6A2 0.0735 -0.1674 0.4473 0.082 Uiso calc PR 0.483(11) A 1
H H6A3 -0.0792 -0.1663 0.2862 0.082 Uiso calc PR 0.483(11) A 1
C C1B 0.188(3) -0.0582(13) 0.1376(16) 0.065(2) Uani d PDU 0.517(11) A 2
H H1B1 0.0688 -0.0217 0.1056 0.085 Uiso calc PR 0.517(11) A 2
H H1B2 0.1835 -0.0676 0.0603 0.085 Uiso calc PR 0.517(11) A 2
C C2B 0.206(3) -0.1678(12) 0.2005(15) 0.065(2) Uani d PDU 0.517(11) A 2
H H2B1 0.3174 -0.2078 0.2240 0.085 Uiso calc PR 0.517(11) A 2
H H2B2 0.0858 -0.2094 0.1363 0.085 Uiso calc PR 0.517(11) A 2
C C3B 0.574(3) -0.0126(15) 0.245(2) 0.075(3) Uani d PD 0.517(11) A 2
H H3B1 0.4959 -0.0165 0.1477 0.097 Uiso calc PR 0.517(11) A 2
H H3B2 0.6320 -0.0810 0.2856 0.097 Uiso calc PR 0.517(11) A 2
H H3B3 0.6767 0.0395 0.2832 0.097 Uiso calc PR 0.517(11) A 2
C C4B 0.330(3) 0.1570(14) 0.196(3) 0.075(3) Uani d PD 0.517(11) A 2
H H4B1 0.3094 0.1558 0.1129 0.097 Uiso calc PR 0.517(11) A 2
H H4B2 0.4258 0.2107 0.2567 0.097 Uiso calc PR 0.517(11) A 2
H H4B3 0.2068 0.1728 0.1750 0.097 Uiso calc PR 0.517(11) A 2
C C5B 0.280(3) -0.2738(16) 0.422(2) 0.075(3) Uani d PD 0.517(11) A 2
H H5B1 0.1836 -0.3183 0.3446 0.097 Uiso calc PR 0.517(11) A 2
H H5B2 0.2631 -0.2794 0.4889 0.097 Uiso calc PR 0.517(11) A 2
H H5B3 0.4106 -0.2966 0.4625 0.097 Uiso calc PR 0.517(11) A 2
C C6B -0.007(3) -0.1078(15) 0.282(2) 0.075(3) Uani d PD 0.517(11) A 2
H H6B1 -0.0583 -0.0568 0.2102 0.097 Uiso calc PR 0.517(11) A 2
H H6B2 -0.0158 -0.0794 0.3475 0.097 Uiso calc PR 0.517(11) A 2
H H6B3 -0.0822 -0.1725 0.2438 0.097 Uiso calc PR 0.517(11) A 2

loop_
_atom_site_aniso_label
_atom_site_aniso_U_11
_atom_site_aniso_U_22
_atom_site_aniso_U_33
_atom_site_aniso_U_12
_atom_site_aniso_U_13
_atom_site_aniso_U_23
W1 0.0415(2) 0.0316(2) 0.0478(2) -0.00644(16) 0.03232(17) -0.00255(17)
P1 0.0701(12) 0.0545(12) 0.0644(11) 0.0032(9) 0.0509(11) 0.0073(9)
P2 0.0425(9) 0.0415(10) 0.0570(10) -0.0105(8) 0.0293(8) 0.0000(8)
Br1 0.0483(14) 0.0447(15) 0.0639(14) 0.0138(11) 0.0323(13) 0.0059(12)
N1 0.062(11) 0.047(10) 0.059(8) 0.013(8) 0.040(8) 0.012(8)
O1 0.095(16) 0.086(15) 0.075(12) 0.049(10) 0.049(12) 0.029(9)
C1A 0.066(6) 0.064(6) 0.048(4) -0.007(4) 0.029(4) -0.007(4)
C2A 0.066(6) 0.064(6) 0.048(4) -0.007(4) 0.029(4) -0.007(4)
C3A 0.068(6) 0.059(6) 0.070(6) -0.005(5) 0.048(5) -0.002(5)
C4A 0.068(6) 0.059(6) 0.070(6) -0.005(5) 0.048(5) -0.002(5)
C5A 0.068(6) 0.059(6) 0.070(6) -0.005(5) 0.048(5) -0.002(5)
C6A 0.068(6) 0.059(6) 0.070(6) -0.005(5) 0.048(5) -0.002(5)
C1B 0.066(6) 0.064(6) 0.048(4) -0.007(4) 0.029(4) -0.007(4)
C2B 0.066(6) 0.064(6) 0.048(4) -0.007(4) 0.029(4) -0.008(4)
C3B 0.079(7) 0.068(6) 0.077(6) -0.015(5) 0.051(5) -0.007(5)
C4B 0.079(7) 0.068(6) 0.077(6) -0.015(5) 0.051(5) -0.007(5)
C5B 0.079(7) 0.068(6) 0.077(6) -0.015(5) 0.051(5) -0.007(5)
C6B 0.079(7) 0.068(6) 0.077(6) -0.015(5) 0.051(5) -0.007(5)

loop_
_atom_type_symbol
_atom_type_description
_atom_type_scat_dispersion_real
_atom_type_scat_dispersion_imag
_atom_type_scat_source
C C 0.0033 0.0016 'International Tables Vol C Tables 4.2.6.8 and 6.1.1.4'
H H 0 0 'International Tables Vol C Tables 4.2.6.8 and 6.1.1.4'
Br Br -0.2901 2.4595 'International Tables Vol C Tables 4.2.6.8 and 6.1.1.4'
N N 0.0061 0.0033 'International Tables Vol C Tables 4.2.6.8 and 6.1.1.4'
O O 0.0106 0.006 'International Tables Vol C Tables 4.2.6.8 and 6.1.1.4'
P P 0.1023 0.0942 'International Tables Vol C Tables 4.2.6.8 and 6.1.1.4'
W W -0.849 6.8722 'International Tables Vol C Tables 4.2.6.8 and 6.1.1.4'

loop_
_geom_angle_atom_site_label_1
_geom_angle_atom_site_label_2
_geom_angle_atom_site_label_3
_geom_angle_site_symmetry_1
_geom_angle_site_symmetry_3
_geom_angle
_geom_angle_publ_flag
N1 W1 Br1 . . 176.5(5) yes
O1 N1 W1 . . 177.9(19) yes
N1 W1 P1 3_656 3_656 90.8(5) no
N1 W1 P1 . 3_656 89.2(5) no
N1 W1 P1 . . 90.8(5) yes
N1 W1 P1 3_656 . 89.2(5) yes
N1 W1 P2 3_656 3_656 91.3(5) no
N1 W1 P2 . 3_656 88.7(5) no
P1 W1 P2 3_656 3_656 80.57(7) no
P1 W1 P2 . 3_656 99.43(7) no
N1 W1 P2 . . 91.3(5) yes
N1 W1 P2 3_656 . 88.7(5) yes
P1 W1 P2 3_656 . 99.43(7) no
P1 W1 P2 . . 80.57(7) no
P1 W1 P1 3_656 . 180.0 yes
P2 W1 P2 3_656 . 180.0 yes
N1 W1 Br1 3_656 3_656 176.5(5) no
P1 W1 Br1 3_656 3_656 92.38(9) no
P1 W1 Br1 . 3_656 87.62(9) no
P2 W1 Br1 3_656 3_656 90.72(7) no
P2 W1 Br1 . 3_656 89.28(7) no
P1 W1 Br1 3_656 . 87.62(9) yes
P1 W1 Br1 . . 92.38(9) yes
P2 W1 Br1 3_656 . 89.28(7) yes
P2 W1 Br1 . . 90.72(7) yes
C4A P1 C1A . . 107.2(10) no
C4A P1 C3A . . 104.9(9) no
C1A P1 C3A . . 101.6(9) no
C3B P1 C4B . . 101.4(10) no
C3B P1 C1B . . 97.8(9) no
C4B P1 C1B . . 97.4(9) no
C3B P1 W1 . . 125.5(8) no
C4A P1 W1 . . 118.7(10) no
C1A P1 W1 . . 107.0(6) no
C3A P1 W1 . . 115.7(7) no
C4B P1 W1 . . 118.6(10) no
C1B P1 W1 . . 110.9(5) no
C2A P2 C5A . . 109.0(9) no
C6B P2 C5B . . 104.3(9) no
C2A P2 C6A . . 101.2(8) no
C5A P2 C6A . . 102.5(8) no
C6B P2 C2B . . 97.2(8) no
C5B P2 C2B . . 95.1(8) no
C2A P2 W1 . . 109.0(6) no
C6B P2 W1 . . 121.8(6) no
C5A P2 W1 . . 116.6(7) no
C5B P2 W1 . . 122.6(7) no
C6A P2 W1 . . 117.1(6) no
C2B P2 W1 . . 109.7(5) no
Br1 N1 W1 3_656 . 167.8(18) no
C2A C1A P1 . . 108.5(12) no
C2A C1A H1A1 . . 110.0 no
P1 C1A H1A1 . . 110.0 no
C2A C1A H1A2 . . 110.0 no
P1 C1A H1A2 . . 110.0 no
H1A1 C1A H1A2 . . 108.4 no
C1A C2A P2 . . 109.3(12) no
C1A C2A H2A1 . . 109.8 no
P2 C2A H2A1 . . 109.8 no
C1A C2A H2A2 . . 109.8 no
P2 C2A H2A2 . . 109.8 no
H2A1 C2A H2A2 . . 108.3 no
P1 C3A H3A1 . . 109.5 no
P1 C3A H3A2 . . 109.5 no
P1 C3A H3A3 . . 109.5 no
P1 C4A H4A1 . . 109.5 no
P1 C4A H4A2 . . 109.5 no
P1 C4A H4A3 . . 109.5 no
P2 C5A H5A1 . . 109.5 no
P2 C5A H5A2 . . 109.5 no
P2 C5A H5A3 . . 109.5 no
P2 C6A H6A1 . . 109.5 no
P2 C6A H6A2 . . 109.5 no
P2 C6A H6A3 . . 109.5 no
C2B C1B P1 . . 107.1(10) no
C2B C1B H1B1 . . 110.3 no
P1 C1B H1B1 . . 110.3 no
C2B C1B H1B2 . . 110.3 no
P1 C1B H1B2 . . 110.3 no
H1B1 C1B H1B2 . . 108.5 no
C1B C2B P2 . . 105.3(11) no
C1B C2B H2B1 . . 110.7 no
P2 C2B H2B1 . . 110.7 no
C1B C2B H2B2 . . 110.7 no
P2 C2B H2B2 . . 110.7 no
H2B1 C2B H2B2 . . 108.8 no
P1 C3B H3B1 . . 109.5 no
P1 C3B H3B2 . . 109.5 no
H3B1 C3B H3B2 . . 109.5 no
P1 C3B H3B3 . . 109.5 no
H3B1 C3B H3B3 . . 109.5 no
H3B2 C3B H3B3 . . 109.5 no
P1 C4B H4B1 . . 109.5 no
P1 C4B H4B2 . . 109.5 no
H4B1 C4B H4B2 . . 109.5 no
P1 C4B H4B3 . . 109.5 no
H4B1 C4B H4B3 . . 109.5 no
H4B2 C4B H4B3 . . 109.5 no
P2 C5B H5B1 . . 109.5 no
P2 C5B H5B2 . . 109.5 no
H5B1 C5B H5B2 . . 109.5 no
P2 C5B H5B3 . . 109.5 no
H5B1 C5B H5B3 . . 109.5 no
H5B2 C5B H5B3 . . 109.5 no
P2 C6B H6B1 . . 109.5 no
P2 C6B H6B2 . . 109.5 no
H6B1 C6B H6B2 . . 109.5 no
P2 C6B H6B3 . . 109.5 no
H6B1 C6B H6B3 . . 109.5 no
H6B2 C6B H6B3 . . 109.5 no

loop_
_geom_bond_atom_site_label_1
_geom_bond_atom_site_label_2
_geom_bond_site_symmetry_2
_geom_bond_distance
_geom_bond_publ_flag
W1 N1 3_656 1.83(2) no
W1 N1 . 1.83(2) yes
W1 P1 3_656 2.424(2) no
W1 P1 . 2.424(2) yes
W1 P2 3_656 2.4302(18) no
W1 P2 . 2.4302(18) yes
W1 Br1 3_656 2.555(3) no
W1 Br1 . 2.555(3) yes
P1 C3B . 1.76(2) no
P1 C4A . 1.77(2) no
P1 C1A . 1.814(16) no
P1 C3A . 1.833(18) no
P1 C4B . 1.86(2) no
P1 C1B . 1.946(15) no
P2 C2A . 1.720(15) no
P2 C6B . 1.763(17) no
P2 C5A . 1.788(19) no
P2 C5B . 1.836(19) no
P2 C6A . 1.871(16) no
P2 C2B . 1.957(16) no
N1 O1 . 1.267(19) yes
C1A C2A . 1.566(18) no
C1A H1A1 . 0.9700 no
C1A H1A2 . 0.9700 no
C2A H2A1 . 0.9700 no
C2A H2A2 . 0.9700 no
C3A H3A1 . 0.9600 no
C3A H3A2 . 0.9600 no
C3A H3A3 . 0.9600 no
C4A H4A1 . 0.9600 no
C4A H4A2 . 0.9600 no
C4A H4A3 . 0.9600 no
C5A H5A1 . 0.9600 no
C5A H5A2 . 0.9600 no
C5A H5A3 . 0.9600 no
C6A H6A1 . 0.9600 no
C6A H6A2 . 0.9600 no
C6A H6A3 . 0.9600 no
C1B C2B . 1.551(17) no
C1B H1B1 . 0.9700 no
C1B H1B2 . 0.9700 no
C2B H2B1 . 0.9700 no
C2B H2B2 . 0.9700 no
C3B H3B1 . 0.9600 no
C3B H3B2 . 0.9600 no
C3B H3B3 . 0.9600 no
C4B H4B1 . 0.9600 no
C4B H4B2 . 0.9600 no
C4B H4B3 . 0.9600 no
C5B H5B1 . 0.9600 no
C5B H5B2 . 0.9600 no
C5B H5B3 . 0.9600 no
C6B H6B1 . 0.9600 no
C6B H6B2 . 0.9600 no
C6B H6B3 . 0.9600 no

loop_
_geom_torsion_atom_site_label_1
_geom_torsion_atom_site_label_2
_geom_torsion_atom_site_label_3
_geom_torsion_atom_site_label_4
_geom_torsion_site_symmetry_1
_geom_torsion_site_symmetry_4
_geom_torsion
_geom_torsion_publ_flag
N1 W1 P1 C3B 3_656 . 162.8(9) no
N1 W1 P1 C3B . . -17.2(9) no
P2 W1 P1 C3B 3_656 . 71.6(8) no
P2 W1 P1 C3B . . -108.4(8) no
Br1 W1 P1 C3B 3_656 . -18.7(8) no
Br1 W1 P1 C3B . . 161.3(8) no
N1 W1 P1 C4A 3_656 . 19.6(9) no
N1 W1 P1 C4A . . -160.4(9) no
P2 W1 P1 C4A 3_656 . -71.6(7) no
P2 W1 P1 C4A . . 108.4(7) no
Br1 W1 P1 C4A 3_656 . -161.9(7) no
Br1 W1 P1 C4A . . 18.1(7) no
N1 W1 P1 C1A 3_656 . -101.9(8) no
N1 W1 P1 C1A . . 78.1(8) no
P2 W1 P1 C1A 3_656 . 167.0(7) no
P2 W1 P1 C1A . . -13.0(7) no
Br1 W1 P1 C1A 3_656 . 76.7(7) no
Br1 W1 P1 C1A . . -103.3(7) no
N1 W1 P1 C3A 3_656 . 145.7(8) no
N1 W1 P1 C3A . . -34.3(8) no
P2 W1 P1 C3A 3_656 . 54.6(7) no
P2 W1 P1 C3A . . -125.4(7) no
Br1 W1 P1 C3A 3_656 . -35.7(7) no
Br1 W1 P1 C3A . . 144.3(7) no
N1 W1 P1 C4B 3_656 . 31.1(9) no
N1 W1 P1 C4B . . -148.9(9) no
P2 W1 P1 C4B 3_656 . -60.0(8) no
P2 W1 P1 C4B . . 120.0(8) no
Br1 W1 P1 C4B 3_656 . -150.4(8) no
Br1 W1 P1 C4B . . 29.6(8) no
N1 W1 P1 C1B 3_656 . -80.3(8) no
N1 W1 P1 C1B . . 99.7(8) no
P2 W1 P1 C1B 3_656 . -171.5(6) no
P2 W1 P1 C1B . . 8.5(6) no
Br1 W1 P1 C1B 3_656 . 98.2(6) no
Br1 W1 P1 C1B . . -81.8(6) no
N1 W1 P2 C2A 3_656 . 75.3(9) no
N1 W1 P2 C2A . . -104.7(9) no
P1 W1 P2 C2A 3_656 . 165.8(7) no
P1 W1 P2 C2A . . -14.2(7) no
Br1 W1 P2 C2A 3_656 . -101.9(7) no
Br1 W1 P2 C2A . . 78.1(7) no
N1 W1 P2 C6B 3_656 . -4.9(9) no
N1 W1 P2 C6B . . 175.1(9) no
P1 W1 P2 C6B 3_656 . 85.7(8) no
P1 W1 P2 C6B . . -94.3(8) no
Br1 W1 P2 C6B 3_656 . 178.0(8) no
Br1 W1 P2 C6B . . -2.0(8) no
N1 W1 P2 C5A 3_656 . -160.8(9) no
N1 W1 P2 C5A . . 19.2(9) no
P1 W1 P2 C5A 3_656 . -70.2(7) no
P1 W1 P2 C5A . . 109.8(7) no
Br1 W1 P2 C5A 3_656 . 22.1(7) no
Br1 W1 P2 C5A . . -157.9(7) no
N1 W1 P2 C5B 3_656 . -142.7(9) no
N1 W1 P2 C5B . . 37.3(9) no
P1 W1 P2 C5B 3_656 . -52.2(8) no
P1 W1 P2 C5B . . 127.8(8) no
Br1 W1 P2 C5B 3_656 . 40.1(8) no
Br1 W1 P2 C5B . . -139.9(8) no
N1 W1 P2 C6A 3_656 . -38.8(9) no
N1 W1 P2 C6A . . 141.2(9) no
P1 W1 P2 C6A 3_656 . 51.8(7) no
P1 W1 P2 C6A . . -128.2(7) no
Br1 W1 P2 C6A 3_656 . 144.1(7) no
Br1 W1 P2 C6A . . -35.9(7) no
N1 W1 P2 C2B 3_656 . 107.4(7) no
N1 W1 P2 C2B . . -72.6(7) no
P1 W1 P2 C2B 3_656 . -162.1(5) no
P1 W1 P2 C2B . . 17.9(5) no
Br1 W1 P2 C2B 3_656 . -69.8(5) no
Br1 W1 P2 C2B . . 110.2(5) no
N1 W1 Br1 O1 3_656 3_656 -14(13) no
P1 W1 Br1 O1 3_656 3_656 -169(8) no
P1 W1 Br1 O1 . 3_656 11(8) no
P2 W1 Br1 O1 3_656 3_656 111(8) no
P2 W1 Br1 O1 . 3_656 -69(8) no
P1 W1 Br1 N1 3_656 3_656 -155(8) no
P1 W1 Br1 N1 . 3_656 25(8) no
P2 W1 Br1 N1 3_656 3_656 125(8) no
P2 W1 Br1 N1 . 3_656 -55(8) no
P1 W1 N1 Br1 3_656 3_656 155(8) no
P1 W1 N1 Br1 . 3_656 -25(8) no
P2 W1 N1 Br1 3_656 3_656 -125(8) no
P2 W1 N1 Br1 . 3_656 55(8) no
C3B P1 C1A C2A . . 167.4(15) no
C4A P1 C1A C2A . . -86.4(16) no
C3A P1 C1A C2A . . 163.8(13) no
C4B P1 C1A C2A . . -92.6(16) no
C1B P1 C1A C2A . . -62(2) no
W1 P1 C1A C2A . . 42.0(14) no
P1 C1A C2A P2 . . -56.4(16) no
C6B P2 C2A C1A . . 162.2(16) no
C5A P2 C2A C1A . . -84.5(15) no
C5B P2 C2A C1A . . -100.6(15) no
C6A P2 C2A C1A . . 167.9(13) no
C2B P2 C2A C1A . . -52.8(13) no
W1 P2 C2A C1A . . 43.9(14) no
C3B P1 C1B C2B . . 92.0(14) no
C4A P1 C1B C2B . . -161.1(16) no
C1A P1 C1B C2B . . 41.9(18) no
C3A P1 C1B C2B . . 93.2(14) no
C4B P1 C1B C2B . . -165.4(15) no
W1 P1 C1B C2B . . -40.9(14) no
P1 C1B C2B P2 . . 53.8(14) no
C2A P2 C2B C1B . . 46.2(13) no
C6B P2 C2B C1B . . 79.5(13) no
C5A P2 C2B C1B . . -163.9(14) no
C5B P2 C2B C1B . . -175.4(13) no
C6A P2 C2B C1B . . 95.7(14) no
W1 P2 C2B C1B . . -48.1(12) no
